data_4079505
loop_
_publ_author_name
'Zhang, Wenjuan'
'Liu, Shaofeng'
'Yang, Wenhong'
'Hao, Xiang'
'Glaser, Rainer'
'Sun, Wen-Hua'

_publ_section_title
;
 Chloroyttrium 2-(1-(Arylimino)alkyl)quinolin-8-olate Complexes:
 Synthesis, Characterization, and Catalysis of the Ring-Opening
 Polymerization of \e-Caprolactone
;
_journal_issue 23
_journal_name_full Organometallics
_journal_page_first 8178
_journal_paper_doi 10.1021/om300778g
_journal_volume 31
_journal_year 2012
_chemical_formula_moiety 'C23 H29 Cl2 N2 O3 S2 Y'
_chemical_formula_sum 'C23 H29 Cl2 N2 O3 S2 Y'
_chemical_formula_weight 605.41
_chemical_name_systematic
; 
 ? 
;
_space_group_IT_number 15
_symmetry_cell_setting monoclinic
_symmetry_space_group_name_Hall '-C 2yc'
_symmetry_space_group_name_H-M 'C 1 2/c 1'
_atom_sites_solution_hydrogens geom
_atom_sites_solution_primary direct
_atom_sites_solution_secondary difmap
_audit_creation_method SHELXL-97
_cell_angle_alpha 90.00
_cell_angle_beta 121.89(3)
_cell_angle_gamma 90.00
_cell_formula_units_Z 8
_cell_length_a 26.785(5)
_cell_length_b 14.369(3)
_cell_length_c 16.225(3)
_cell_measurement_reflns_used 7337
_cell_measurement_temperature 173(2)
_cell_measurement_theta_max 27.4823
_cell_measurement_theta_min 1.4782
_cell_volume 5302(2)
_computing_cell_refinement 'CrystalClear (Rigaku Inc., 2007)'
_computing_data_collection 'CrystalClear (Rigaku Inc., 2007)'
_computing_data_reduction 'CrystalClear (Rigaku Inc., 2007)'
_computing_molecular_graphics 'XP in Siemens SHELXTL (Sheldrick, 1994)'
_computing_publication_material 'SHELX97 (Sheldrick, 1997)'
_computing_structure_refinement 'SHELXL-97 (Sheldrick, 1997)'
_computing_structure_solution 'SHELXS-97 (Sheldrick, 1990)'
_diffrn_ambient_temperature 173(2)
_diffrn_measured_fraction_theta_full 0.998
_diffrn_measured_fraction_theta_max 0.998
_diffrn_measurement_device_type 'Saturn724+ CCD'
_diffrn_measurement_method '\w scans at fixed \c = 45\%'
_diffrn_radiation_monochromator graphite
_diffrn_radiation_source 'sealed tube'
_diffrn_radiation_type MoK\a
_diffrn_radiation_wavelength 0.71073
_diffrn_reflns_av_R_equivalents 0.0583
_diffrn_reflns_av_sigmaI/netI 0.0562
_diffrn_reflns_limit_h_max 34
_diffrn_reflns_limit_h_min -34
_diffrn_reflns_limit_k_max 16
_diffrn_reflns_limit_k_min -18
_diffrn_reflns_limit_l_max 15
_diffrn_reflns_limit_l_min -21
_diffrn_reflns_number 21363
_diffrn_reflns_theta_full 27.48
_diffrn_reflns_theta_max 27.48
_diffrn_reflns_theta_min 2.69
_exptl_absorpt_coefficient_mu 2.586
_exptl_absorpt_correction_T_max 0.8198
_exptl_absorpt_correction_T_min 0.7820
_exptl_absorpt_correction_type numerical
_exptl_absorpt_process_details 'CrystalClear (Rigaku Inc., 2008)'
_exptl_crystal_colour red
_exptl_crystal_density_diffrn 1.517
_exptl_crystal_density_method 'not measured'
_exptl_crystal_description block
_exptl_crystal_F_000 2480
_exptl_crystal_size_max 0.10
_exptl_crystal_size_mid 0.10
_exptl_crystal_size_min 0.08
_refine_diff_density_max 0.462
_refine_diff_density_min -0.367
_refine_diff_density_rms 0.090
_refine_ls_extinction_method none
_refine_ls_goodness_of_fit_ref 1.208
_refine_ls_hydrogen_treatment constr
_refine_ls_matrix_type full
_refine_ls_number_parameters 298
_refine_ls_number_reflns 6063
_refine_ls_number_restraints 0
_refine_ls_restrained_S_all 1.208
_refine_ls_R_factor_all 0.0824
_refine_ls_R_factor_gt 0.0707
_refine_ls_shift/su_max 0.014
_refine_ls_shift/su_mean 0.003
_refine_ls_structure_factor_coef Fsqd
_refine_ls_weighting_details 'calc w=1/[\s^2^(Fo^2^)+(0.1000P)^2^+0.0000P] where P=(Fo^2^+2Fc^2^)/3'
_refine_ls_weighting_scheme calc
_refine_ls_wR_factor_gt 0.1833
_refine_ls_wR_factor_ref 0.1902
_reflns_number_gt 5338
_reflns_number_total 6063
_reflns_threshold_expression >2sigma(I)
_cod_data_source_file om300778g_si_002.cif
_cod_data_source_block 4
_cod_depositor_comments
;
The following automatic conversions were performed:

'_symmetry_cell_setting' value 'Monoclinic' changed to 'monoclinic'
according to /home/saulius/struct/CIF-dictionaries/cif_core.dic
dictionary named 'cif_core.dic' version 2.4.2 from
2011-04-26.

'_exptl_absorpt_correction_type' value 'Numerical'
changed to 'numerical' according to
/home/saulius/struct/CIF-dictionaries/cif_core.dic dictionary named
'cif_core.dic' version 2.4.2 from 2011-04-26.

Automatic conversion script
Id: cif_fix_values 1891 2012-01-12 08:04:46Z andrius 
;
_cod_original_cell_volume 5301.8(18)
_cod_original_sg_symbol_H-M C2/c
_cod_database_code 4079505

loop_
_symmetry_equiv_pos_as_xyz
'x, y, z'
'-x, y, -z+1/2'
'x+1/2, y+1/2, z'
'-x+1/2, y+1/2, -z+1/2'
'-x, -y, -z'
'x, -y, z-1/2'
'-x+1/2, -y+1/2, -z'
'x+1/2, -y+1/2, z-1/2'

loop_
_atom_site_label
_atom_site_type_symbol
_atom_site_fract_x
_atom_site_fract_y
_atom_site_fract_z
_atom_site_U_iso_or_equiv
_atom_site_adp_type
_atom_site_occupancy
_atom_site_symmetry_multiplicity
_atom_site_calc_flag
_atom_site_refinement_flags
Y1 Y 0.335125(19) 0.59774(3) 0.79730(3) 0.02423(17) Uani 1 1 d .
S1 S 0.43038(6) 0.54981(10) 1.04962(9) 0.0379(3) Uani 1 1 d .
Cl1 Cl 0.27013(6) 0.61397(8) 0.87410(10) 0.0359(3) Uani 1 1 d .
O1 O 0.25663(14) 0.5358(2) 0.6659(2) 0.0306(8) Uani 1 1 d .
N1 N 0.27553(16) 0.7170(3) 0.6767(3) 0.0239(8) Uani 1 1 d .
C17 C 0.4717(2) 0.8235(4) 0.9390(4) 0.0357(12) Uani 1 1 d .
C15 C 0.5141(3) 0.8743(4) 1.1060(4) 0.0495(15) Uani 1 1 d .
H15A H 0.5464 0.8992 1.1640 0.059 Uiso 1 1 calc R
S2 S 0.30893(5) 0.36096(9) 0.74441(9) 0.0296(3) Uani 1 1 d .
Cl2 Cl 0.40302(5) 0.59098(9) 0.72534(9) 0.0332(3) Uani 1 1 d .
N2 N 0.36829(16) 0.7745(3) 0.8442(3) 0.0256(8) Uani 1 1 d .
O2 O 0.41652(15) 0.5833(2) 0.9510(2) 0.0325(8) Uani 1 1 d .
C12 C 0.4187(2) 0.8055(3) 0.9345(3) 0.0298(11) Uani 1 1 d .
C52 C 0.4497(2) 0.4300(4) 1.0558(4) 0.0394(12) Uani 1 1 d .
H52A H 0.4142 0.3933 1.0139 0.059 Uiso 1 1 calc R
H52B H 0.4681 0.4080 1.1229 0.059 Uiso 1 1 calc R
H52C H 0.4773 0.4227 1.0340 0.059 Uiso 1 1 calc R
O3 O 0.34757(14) 0.4380(2) 0.8136(2) 0.0296(7) Uani 1 1 d .
C7 C 0.2509(2) 0.8702(3) 0.6114(3) 0.0271(10) Uani 1 1 d .
H7A H 0.2599 0.9348 0.6196 0.033 Uiso 1 1 calc R
C53 C 0.3177(3) 0.3636(4) 0.6429(4) 0.0423(13) Uani 1 1 d .
H53A H 0.2964 0.4171 0.6018 0.063 Uiso 1 1 calc R
H53B H 0.3020 0.3061 0.6054 0.063 Uiso 1 1 calc R
H53C H 0.3596 0.3691 0.6659 0.063 Uiso 1 1 calc R
C6 C 0.2031(2) 0.8379(3) 0.5264(3) 0.0289(10) Uani 1 1 d .
H6A H 0.1791 0.8801 0.4755 0.035 Uiso 1 1 calc R
C9 C 0.22852(19) 0.6840(3) 0.5936(3) 0.0239(9) Uani 1 1 d .
C1 C 0.2188(2) 0.5852(3) 0.5906(3) 0.0270(10) Uani 1 1 d .
C18 C 0.3569(3) 0.7987(4) 1.0101(4) 0.0463(14) Uani 1 1 d .
H18A H 0.3616 0.8120 1.0731 0.069 Uiso 1 1 calc R
H18B H 0.3465 0.7330 0.9936 0.069 Uiso 1 1 calc R
H18C H 0.3255 0.8380 0.9602 0.069 Uiso 1 1 calc R
C14 C 0.4623(3) 0.8540(4) 1.1001(4) 0.0479(15) Uani 1 1 d .
H14A H 0.4595 0.8642 1.1553 0.058 Uiso 1 1 calc R
C16 C 0.5187(2) 0.8577(4) 1.0251(4) 0.0424(13) Uani 1 1 d .
H16A H 0.5549 0.8701 1.0294 0.051 Uiso 1 1 calc R
C2 C 0.1694(2) 0.5503(4) 0.5087(3) 0.0340(11) Uani 1 1 d .
H2A H 0.1610 0.4856 0.5049 0.041 Uiso 1 1 calc R
C10 C 0.33827(19) 0.8377(3) 0.7809(3) 0.0242(9) Uani 1 1 d .
C19 C 0.4762(2) 0.8119(4) 0.8511(4) 0.0431(13) Uani 1 1 d .
H19A H 0.5161 0.8280 0.8679 0.065 Uiso 1 1 calc R
H19B H 0.4478 0.8531 0.7992 0.065 Uiso 1 1 calc R
H19C H 0.4677 0.7471 0.8290 0.065 Uiso 1 1 calc R
C51 C 0.5014(3) 0.5958(4) 1.1308(4) 0.0502(16) Uani 1 1 d .
H51A H 0.4986 0.6633 1.1361 0.075 Uiso 1 1 calc R
H51B H 0.5271 0.5823 1.1063 0.075 Uiso 1 1 calc R
H51C H 0.5176 0.5672 1.1949 0.075 Uiso 1 1 calc R
C5 C 0.1899(2) 0.7429(3) 0.5149(3) 0.0264(10) Uani 1 1 d .
C8 C 0.28653(19) 0.8069(3) 0.6863(3) 0.0232(9) Uani 1 1 d .
C13 C 0.4134(2) 0.8188(3) 1.0152(3) 0.0342(11) Uani 1 1 d .
C11 C 0.3494(2) 0.9403(3) 0.7956(3) 0.0311(11) Uani 1 1 d .
H11A H 0.3844 0.9518 0.8600 0.047 Uiso 1 1 calc R
H11B H 0.3154 0.9711 0.7908 0.047 Uiso 1 1 calc R
H11C H 0.3559 0.9651 0.7457 0.047 Uiso 1 1 calc R
C4 C 0.1403(2) 0.7019(3) 0.4319(3) 0.0309(11) Uani 1 1 d .
H4A H 0.1139 0.7395 0.3780 0.037 Uiso 1 1 calc R
C54 C 0.3516(2) 0.2586(4) 0.8010(4) 0.0403(13) Uani 1 1 d .
H54A H 0.3518 0.2455 0.8605 0.061 Uiso 1 1 calc R
H54B H 0.3919 0.2684 0.8170 0.061 Uiso 1 1 calc R
H54C H 0.3342 0.2057 0.7564 0.061 Uiso 1 1 calc R
C3 C 0.1311(2) 0.6088(3) 0.4305(3) 0.0324(11) Uani 1 1 d .
H3A H 0.0979 0.5822 0.3751 0.039 Uiso 1 1 calc R

loop_
_atom_site_aniso_label
_atom_site_aniso_U_11
_atom_site_aniso_U_22
_atom_site_aniso_U_33
_atom_site_aniso_U_23
_atom_site_aniso_U_13
_atom_site_aniso_U_12
Y1 0.0217(2) 0.0242(3) 0.0213(3) 0.00394(17) 0.00767(19) 0.00240(16)
S1 0.0357(7) 0.0527(9) 0.0269(7) 0.0103(6) 0.0176(6) 0.0158(6)
Cl1 0.0396(7) 0.0323(7) 0.0417(7) -0.0029(5) 0.0255(6) -0.0046(5)
O1 0.0289(17) 0.0261(17) 0.0273(18) 0.0058(13) 0.0084(14) 0.0027(14)
N1 0.0202(18) 0.025(2) 0.024(2) 0.0035(15) 0.0099(16) 0.0023(15)
C17 0.026(2) 0.033(3) 0.037(3) 0.002(2) 0.008(2) 0.003(2)
C15 0.039(3) 0.046(3) 0.037(3) -0.003(3) 0.003(3) 0.002(3)
S2 0.0267(6) 0.0304(7) 0.0317(7) -0.0018(5) 0.0155(5) 0.0015(5)
Cl2 0.0310(6) 0.0400(7) 0.0281(6) 0.0075(5) 0.0154(5) 0.0055(5)
N2 0.0234(19) 0.026(2) 0.023(2) 0.0008(16) 0.0099(17) 0.0016(16)
O2 0.0276(18) 0.0383(19) 0.0208(17) 0.0052(14) 0.0055(14) 0.0000(14)
C12 0.030(3) 0.022(2) 0.026(2) 0.0011(18) 0.007(2) 0.0010(19)
C52 0.039(3) 0.045(3) 0.031(3) 0.014(2) 0.016(2) 0.002(2)
O3 0.0301(18) 0.0262(18) 0.0282(18) 0.0009(14) 0.0124(15) 0.0034(14)
C7 0.026(2) 0.023(2) 0.033(3) 0.0056(19) 0.016(2) 0.0076(18)
C53 0.048(3) 0.049(3) 0.034(3) -0.010(3) 0.025(3) -0.004(3)
C6 0.027(2) 0.032(3) 0.028(3) 0.011(2) 0.015(2) 0.011(2)
C9 0.022(2) 0.029(2) 0.022(2) 0.0039(18) 0.0118(19) 0.0048(18)
C1 0.025(2) 0.026(2) 0.028(3) 0.0049(19) 0.012(2) 0.0040(18)
C18 0.069(4) 0.037(3) 0.045(3) -0.007(3) 0.039(3) -0.011(3)
C14 0.054(4) 0.047(4) 0.031(3) -0.006(2) 0.014(3) -0.003(3)
C16 0.026(3) 0.040(3) 0.042(3) 0.001(2) 0.005(2) 0.001(2)
C2 0.036(3) 0.030(3) 0.032(3) -0.001(2) 0.015(2) -0.003(2)
C10 0.024(2) 0.027(2) 0.023(2) 0.0023(18) 0.0138(19) 0.0035(18)
C19 0.029(3) 0.049(3) 0.047(3) 0.002(3) 0.018(3) -0.001(2)
C51 0.055(4) 0.048(4) 0.026(3) 0.000(2) 0.007(3) 0.016(3)
C5 0.020(2) 0.032(3) 0.027(2) 0.0051(19) 0.0132(19) 0.0043(18)
C8 0.019(2) 0.025(2) 0.025(2) 0.0024(18) 0.0113(18) 0.0028(17)
C13 0.043(3) 0.026(3) 0.024(3) -0.001(2) 0.011(2) -0.001(2)
C11 0.034(3) 0.025(3) 0.029(3) 0.0015(19) 0.013(2) 0.002(2)
C4 0.018(2) 0.041(3) 0.026(3) 0.007(2) 0.0062(19) 0.006(2)
C54 0.039(3) 0.028(3) 0.053(4) 0.003(2) 0.023(3) -0.001(2)
C3 0.021(2) 0.041(3) 0.020(2) -0.002(2) 0.0007(19) -0.005(2)

loop_
_atom_type_symbol
_atom_type_description
_atom_type_scat_dispersion_real
_atom_type_scat_dispersion_imag
_atom_type_scat_source
C C 0.0033 0.0016 'International Tables Vol C Tables 4.2.6.8 and 6.1.1.4'
H H 0.0000 0.0000 'International Tables Vol C Tables 4.2.6.8 and 6.1.1.4'
N N 0.0061 0.0033 'International Tables Vol C Tables 4.2.6.8 and 6.1.1.4'
O O 0.0106 0.0060 'International Tables Vol C Tables 4.2.6.8 and 6.1.1.4'
Cl Cl 0.1484 0.1585 'International Tables Vol C Tables 4.2.6.8 and 6.1.1.4'
Y Y -2.7962 3.5667 'International Tables Vol C Tables 4.2.6.8 and 6.1.1.4'
S S 0.1246 0.1234 'International Tables Vol C Tables 4.2.6.8 and 6.1.1.4'

loop_
_geom_angle_atom_site_label_1
_geom_angle_atom_site_label_2
_geom_angle_atom_site_label_3
_geom_angle
O1 Y1 O2 150.79(12)
O1 Y1 O3 73.81(11)
O2 Y1 O3 77.84(12)
O1 Y1 N1 68.28(12)
O2 Y1 N1 140.75(12)
O3 Y1 N1 141.07(12)
O1 Y1 Cl2 94.84(9)
O2 Y1 Cl2 89.79(9)
O3 Y1 Cl2 85.56(8)
N1 Y1 Cl2 89.01(9)
O1 Y1 Cl1 87.86(9)
O2 Y1 Cl1 88.84(10)
O3 Y1 Cl1 97.18(8)
N1 Y1 Cl1 90.08(9)
Cl2 Y1 Cl1 176.61(4)
O1 Y1 N2 130.81(11)
O2 Y1 N2 78.12(12)
O3 Y1 N2 154.99(12)
N1 Y1 N2 62.64(12)
Cl2 Y1 N2 87.56(9)
Cl1 Y1 N2 89.12(9)
O2 S1 C51 103.6(3)
O2 S1 C52 105.5(2)
C51 S1 C52 98.8(3)
C1 O1 Y1 123.2(3)
C8 N1 C9 119.6(4)
C8 N1 Y1 125.5(3)
C9 N1 Y1 114.9(3)
C16 C17 C12 118.3(5)
C16 C17 C19 120.6(5)
C12 C17 C19 121.0(5)
C14 C15 C16 119.0(5)
C14 C15 H15A 120.5
C16 C15 H15A 120.5
O3 S2 C53 107.1(2)
O3 S2 C54 102.6(2)
C53 S2 C54 97.5(3)
C10 N2 C12 116.6(4)
C10 N2 Y1 118.1(3)
C12 N2 Y1 125.2(3)
S1 O2 Y1 137.5(2)
C13 C12 C17 121.6(5)
C13 C12 N2 119.2(4)
C17 C12 N2 119.2(4)
S1 C52 H52A 109.5
S1 C52 H52B 109.5
H52A C52 H52B 109.5
S1 C52 H52C 109.5
H52A C52 H52C 109.5
H52B C52 H52C 109.5
S2 O3 Y1 129.40(19)
C6 C7 C8 119.6(4)
C6 C7 H7A 120.2
C8 C7 H7A 120.2
S2 C53 H53A 109.5
S2 C53 H53B 109.5
H53A C53 H53B 109.5
S2 C53 H53C 109.5
H53A C53 H53C 109.5
H53B C53 H53C 109.5
C7 C6 C5 120.0(4)
C7 C6 H6A 120.0
C5 C6 H6A 120.0
N1 C9 C5 122.6(4)
N1 C9 C1 115.8(4)
C5 C9 C1 121.6(4)
O1 C1 C2 125.3(4)
O1 C1 C9 117.7(4)
C2 C1 C9 117.0(4)
C13 C18 H18A 109.5
C13 C18 H18B 109.5
H18A C18 H18B 109.5
C13 C18 H18C 109.5
H18A C18 H18C 109.5
H18B C18 H18C 109.5
C15 C14 C13 122.2(6)
C15 C14 H14A 118.9
C13 C14 H14A 118.9
C17 C16 C15 121.3(5)
C17 C16 H16A 119.3
C15 C16 H16A 119.3
C1 C2 C3 121.3(5)
C1 C2 H2A 119.3
C3 C2 H2A 119.3
N2 C10 C8 117.5(4)
N2 C10 C11 125.4(4)
C8 C10 C11 117.0(4)
C17 C19 H19A 109.5
C17 C19 H19B 109.5
H19A C19 H19B 109.5
C17 C19 H19C 109.5
H19A C19 H19C 109.5
H19B C19 H19C 109.5
S1 C51 H51A 109.5
S1 C51 H51B 109.5
H51A C51 H51B 109.5
S1 C51 H51C 109.5
H51A C51 H51C 109.5
H51B C51 H51C 109.5
C6 C5 C9 116.6(4)
C6 C5 C4 125.0(4)
C9 C5 C4 118.4(4)
N1 C8 C7 121.6(4)
N1 C8 C10 116.2(4)
C7 C8 C10 122.2(4)
C14 C13 C12 117.5(5)
C14 C13 C18 121.2(5)
C12 C13 C18 121.3(5)
C10 C11 H11A 109.5
C10 C11 H11B 109.5
H11A C11 H11B 109.5
C10 C11 H11C 109.5
H11A C11 H11C 109.5
H11B C11 H11C 109.5
C3 C4 C5 119.5(4)
C3 C4 H4A 120.3
C5 C4 H4A 120.3
S2 C54 H54A 109.5
S2 C54 H54B 109.5
H54A C54 H54B 109.5
S2 C54 H54C 109.5
H54A C54 H54C 109.5
H54B C54 H54C 109.5
C4 C3 C2 122.2(4)
C4 C3 H3A 118.9
C2 C3 H3A 118.9

loop_
_geom_bond_atom_site_label_1
_geom_bond_atom_site_label_2
_geom_bond_distance
Y1 O1 2.241(3)
Y1 O2 2.296(3)
Y1 O3 2.314(3)
Y1 N1 2.452(4)
Y1 Cl2 2.6312(14)
Y1 Cl1 2.6324(14)
Y1 N2 2.665(4)
S1 O2 1.517(3)
S1 C51 1.772(7)
S1 C52 1.786(6)
O1 C1 1.309(5)
N1 C8 1.317(6)
N1 C9 1.354(6)
C17 C16 1.386(7)
C17 C12 1.405(7)
C17 C19 1.503(7)
C15 C14 1.370(9)
C15 C16 1.403(8)
C15 H15A 0.9500
S2 O3 1.527(4)
S2 C53 1.782(5)
S2 C54 1.790(5)
N2 C10 1.286(6)
N2 C12 1.442(6)
C12 C13 1.404(7)
C52 H52A 0.9800
C52 H52B 0.9800
C52 H52C 0.9800
C7 C6 1.375(7)
C7 C8 1.410(6)
C7 H7A 0.9500
C53 H53A 0.9800
C53 H53B 0.9800
C53 H53C 0.9800
C6 C5 1.398(7)
C6 H6A 0.9500
C9 C5 1.422(6)
C9 C1 1.440(6)
C1 C2 1.382(7)
C18 C13 1.499(8)
C18 H18A 0.9800
C18 H18B 0.9800
C18 H18C 0.9800
C14 C13 1.402(7)
C14 H14A 0.9500
C16 H16A 0.9500
C2 C3 1.411(7)
C2 H2A 0.9500
C10 C8 1.492(6)
C10 C11 1.498(7)
C19 H19A 0.9800
C19 H19B 0.9800
C19 H19C 0.9800
C51 H51A 0.9800
C51 H51B 0.9800
C51 H51C 0.9800
C5 C4 1.426(6)
C11 H11A 0.9800
C11 H11B 0.9800
C11 H11C 0.9800
C4 C3 1.358(7)
C4 H4A 0.9500
C54 H54A 0.9800
C54 H54B 0.9800
C54 H54C 0.9800
C3 H3A 0.9500

loop_
_geom_torsion_atom_site_label_1
_geom_torsion_atom_site_label_2
_geom_torsion_atom_site_label_3
_geom_torsion_atom_site_label_4
_geom_torsion
O2 Y1 O1 C1 176.1(3)
O3 Y1 O1 C1 -169.5(4)
N1 Y1 O1 C1 1.4(3)
Cl2 Y1 O1 C1 -85.6(3)
Cl1 Y1 O1 C1 92.4(3)
N2 Y1 O1 C1 5.4(4)
O1 Y1 N1 C8 179.0(4)
O2 Y1 N1 C8 3.1(5)
O3 Y1 N1 C8 -167.1(3)
Cl2 Y1 N1 C8 -85.4(3)
Cl1 Y1 N1 C8 91.3(3)
N2 Y1 N1 C8 2.4(3)
O1 Y1 N1 C9 -2.4(3)
O2 Y1 N1 C9 -178.4(3)
O3 Y1 N1 C9 11.5(4)
Cl2 Y1 N1 C9 93.2(3)
Cl1 Y1 N1 C9 -90.1(3)
N2 Y1 N1 C9 -179.1(3)
O1 Y1 N2 C10 -5.6(4)
O2 Y1 N2 C10 178.9(3)
O3 Y1 N2 C10 162.7(3)
N1 Y1 N2 C10 -1.5(3)
Cl2 Y1 N2 C10 88.6(3)
Cl1 Y1 N2 C10 -92.1(3)
O1 Y1 N2 C12 176.3(3)
O2 Y1 N2 C12 0.9(3)
O3 Y1 N2 C12 -15.3(5)
N1 Y1 N2 C12 -179.5(4)
Cl2 Y1 N2 C12 -89.4(3)
Cl1 Y1 N2 C12 89.9(3)
C51 S1 O2 Y1 -163.9(3)
C52 S1 O2 Y1 92.8(3)
O1 Y1 O2 S1 -56.5(4)
O3 Y1 O2 S1 -70.5(3)
N1 Y1 O2 S1 115.8(3)
Cl2 Y1 O2 S1 -156.0(3)
Cl1 Y1 O2 S1 27.1(3)
N2 Y1 O2 S1 116.4(3)
C16 C17 C12 C13 -1.8(8)
C19 C17 C12 C13 -178.1(4)
C16 C17 C12 N2 176.9(4)
C19 C17 C12 N2 0.7(7)
C10 N2 C12 C13 97.5(5)
Y1 N2 C12 C13 -84.5(5)
C10 N2 C12 C17 -81.2(6)
Y1 N2 C12 C17 96.8(5)
C53 S2 O3 Y1 71.6(3)
C54 S2 O3 Y1 173.8(3)
O1 Y1 O3 S2 2.3(2)
O2 Y1 O3 S2 175.2(3)
N1 Y1 O3 S2 -11.2(3)
Cl2 Y1 O3 S2 -94.1(2)
Cl1 Y1 O3 S2 87.9(2)
N2 Y1 O3 S2 -168.6(2)
C8 C7 C6 C5 0.4(7)
C8 N1 C9 C5 0.1(6)
Y1 N1 C9 C5 -178.6(3)
C8 N1 C9 C1 -178.1(4)
Y1 N1 C9 C1 3.2(5)
Y1 O1 C1 C2 -179.1(4)
Y1 O1 C1 C9 -0.3(6)
N1 C9 C1 O1 -2.1(6)
C5 C9 C1 O1 179.6(4)
N1 C9 C1 C2 176.8(4)
C5 C9 C1 C2 -1.5(7)
C16 C15 C14 C13 -1.2(9)
C12 C17 C16 C15 -0.2(8)
C19 C17 C16 C15 176.1(5)
C14 C15 C16 C17 1.6(9)
O1 C1 C2 C3 -179.6(5)
C9 C1 C2 C3 1.6(7)
C12 N2 C10 C8 179.0(4)
Y1 N2 C10 C8 0.8(5)
C12 N2 C10 C11 -3.6(7)
Y1 N2 C10 C11 178.2(3)
C7 C6 C5 C9 -1.1(6)
C7 C6 C5 C4 177.4(4)
N1 C9 C5 C6 0.9(6)
C1 C9 C5 C6 179.0(4)
N1 C9 C5 C4 -177.7(4)
C1 C9 C5 C4 0.4(6)
C9 N1 C8 C7 -0.9(6)
Y1 N1 C8 C7 177.6(3)
C9 N1 C8 C10 178.6(4)
Y1 N1 C8 C10 -2.9(5)
C6 C7 C8 N1 0.7(7)
C6 C7 C8 C10 -178.8(4)
N2 C10 C8 N1 1.2(6)
C11 C10 C8 N1 -176.4(4)
N2 C10 C8 C7 -179.3(4)
C11 C10 C8 C7 3.0(6)
C15 C14 C13 C12 -0.7(8)
C15 C14 C13 C18 -178.9(5)
C17 C12 C13 C14 2.3(7)
N2 C12 C13 C14 -176.4(4)
C17 C12 C13 C18 -179.5(5)
N2 C12 C13 C18 1.8(7)
C6 C5 C4 C3 -178.0(5)
C9 C5 C4 C3 0.5(7)
C5 C4 C3 C2 -0.4(8)
C1 C2 C3 C4 -0.7(8)
